data_1574250
loop_
_publ_author_name
'W\"ust, Leonie'
'Chorbacher, Johannes'
'Wellnitz, Tim'
'Nees, Samuel'
'Helten, Holger'
'Braunschweig, Holger'

_publ_section_title
;
 Synthetic access to organyl-substituted 1,2,3-benzodiazaborines with
 turn-on fluorescence activity
;
_journal_issue 17
_journal_name_full 'Chemical Science'
_journal_page_first 7284
_journal_page_last 7293
_journal_paper_doi 10.1039/D5SC01500F
_journal_volume 16
_journal_year 2025
_chemical_formula_moiety 'C20 H17 B N2 O'
_chemical_formula_sum 'C20 H17 B N2 O'
_chemical_formula_weight 312.16
_space_group_crystal_system triclinic
_space_group_IT_number 2
_space_group_name_Hall '-P 1'
_space_group_name_H-M_alt 'P -1'
_atom_sites_solution_hydrogens geom
_atom_sites_solution_primary dual
_atom_sites_solution_secondary difmap
_audit_creation_date 2024-05-27
_audit_creation_method 'CIF-fill 1.5c (K.Radacki, 2005-23)'
_audit_update_record
;
2024-10-28 deposited with the CCDC.	2025-03-18 downloaded from the CCDC.
;
_cell_angle_alpha 106.0570(10)
_cell_angle_beta 93.7340(10)
_cell_angle_gamma 100.512(2)
_cell_formula_units_Z 2
_cell_length_a 6.52650(10)
_cell_length_b 9.4226(2)
_cell_length_c 14.2267(2)
_cell_measurement_reflns_used 11237
_cell_measurement_temperature 100(2)
_cell_measurement_theta_max 73.4170
_cell_measurement_theta_min 3.2520
_cell_volume 820.44(3)
_computing_cell_refinement 'CrysAlisPro 1.171.43.111a (Rigaku OD, 2024)'
_computing_data_collection
;
 CrysAlisPro system (CCD 43.119a 64-bit (release 08-04-2024))
;
_computing_data_reduction 'CrysAlisPro 1.171.43.111a (Rigaku OD, 2024)'
_computing_molecular_graphics 'ShelXLe (Huebschle et all, 2011)'
_computing_publication_material 'SHELXL-2018/3 (Sheldrick, 2018)'
_computing_structure_refinement 'SHELXL-2018/3 (Sheldrick, 2018)'
_computing_structure_solution 'SHELXT 2018/2 (Sheldrick, 2018)''
_diffrn_ambient_environment N~2~
_diffrn_ambient_temperature 100(2)
_diffrn_detector HPA
_diffrn_detector_area_resol_mean 10.0
_diffrn_detector_type 'HyPix Arc150'
_diffrn_measured_fraction_theta_full 0.993
_diffrn_measured_fraction_theta_max 0.966
_diffrn_measurement_details
;
 List of Runs (angles in degrees, time in seconds):
 --------------------------------------------------------------------------
  1  \w     40.00  90.00   0.50    0.05    --   82.26 -95.00 -60.00  100
  2  \w     40.00  90.00   0.50    0.05    --   82.26 -95.00-180.00  100
  3  \w     40.00  90.00   0.50    0.05    --   82.26 -95.00-150.00  100
  4  \w     46.00 133.00   0.50    0.05    --   82.26  15.00-150.00  174
  5  \w     46.00 133.00   0.50    0.05    --   82.26  15.00 -90.00  174
  6  \w     46.00 133.00   0.50    0.05    --   82.26  15.00-150.00  174
  7  \w   -118.00 -83.00   0.50    0.05    --  -70.00 -53.00 -65.02   70
  8  \w   -130.00 -91.00   0.50    0.05    --  -79.50 -39.00-103.45   78
  9  \w   -122.00 -87.00   0.50    0.05    --  -74.00 -52.00-152.80   70
 10  \w   -126.00 -91.00   0.50    0.05    --  -79.50 -59.00  91.95   70
 11  \w   -107.00 -72.00   0.50    0.05    --  -58.00 -50.00-132.88   70
 12  \w   -125.00 -91.00   0.50    0.05    --  -79.50 -61.00 150.96   68
 13  \w   -121.00 -86.00   0.50    0.05    --  -74.00 -57.00  99.97   70
 14  \w   -124.00 -89.00   0.50    0.05    --  -78.00 -60.00 120.41   70
 15  \w   -125.00 -90.00   0.50    0.05    --  -78.00 -55.00  51.82   70
 16  \w   -122.00 -87.00   0.50    0.05    --  -74.00 -51.00 156.17   70
 17  \w     46.00 133.00   0.50    0.05    --   82.26  15.00  60.00  174
 18  \w     46.00 133.00   0.50    0.05    --   82.26  15.00 -30.00  174
 19  \w    -92.00 -31.00   0.50    0.05    --  -76.36 112.00  60.00  122
 20  \w   -127.00 -92.00   0.50    0.05    --  -79.50 -55.00  13.76   70
 21  \w    -92.00 -31.00   0.50    0.05    --  -76.36 112.00-120.00  122
 22  \w   -126.00 -93.00   0.50    0.05    --  -79.50-121.00-164.31   66
 23  \w    -97.00 -32.00   0.50    0.05    --  -78.00 114.00 -13.85  130
 24  \w    -92.00 -31.00   0.50    0.05    --  -76.36 112.00 120.00  122
 25  \w   -126.00 -91.00   0.50    0.05    --  -79.50 -59.00-131.38   70
 26  \w    -92.00 -31.00   0.50    0.05    --  -76.36 112.00  30.00  122
 27  \w    -48.00 -21.00   0.50    0.05    --  -14.00 136.00  -4.12   54
 28  \w    -92.00 -42.00   0.50    0.05    --  -76.36 112.00 150.00  100
 29  \w     30.00  56.00   0.50    0.05    --   18.00  60.00  96.13   52
 30  \w    -92.00 -31.00   0.50    0.05    --  -76.36 112.00 120.00  122
 31  \w    -97.00 -32.00   0.50    0.05    --  -78.00 114.00 -45.64  130
 32  \w   -125.00 -91.00   0.50    0.05    --  -79.50 -61.00-177.06   68
 33  \w    -92.00 -31.00   0.50    0.05    --  -76.36 112.00-180.00  122
 34  \w   -125.00 -91.00   0.50    0.05    --  -79.50 -60.00-162.45   68
 35  \w     40.00  90.00   0.50    0.05    --   82.26 -95.00 150.00  100
 36  \w    -92.00 -31.00   0.50    0.05    --  -76.36 112.00  90.00  122
 37  \w     40.00  90.00   0.50    0.05    --   82.26 -95.00 -30.00  100
 38  \w   -111.00 -76.00   0.50    0.05    --  -62.00 -48.00 107.33   70
 39  \w     16.00  66.00   0.50    0.05    --   58.74 -95.00 -60.00  100
 40  \w   -110.00 -75.00   0.50    0.05    --  -62.00 -51.00 -41.61   70
 41  \w   -126.00 -92.00   0.50    0.05    --  -79.50-122.00 117.93   68
 42  \w     40.00  90.00   0.50    0.05    --   82.26 -95.00 -90.00  100
 43  \w   -127.00 -92.00   0.50    0.05    --  -79.50 -54.00 -75.11   70
 44  \w   -107.00 -72.00   0.50    0.05    --  -58.00 -50.00  10.45   70
 45  \w     46.00 133.00   0.50    0.05    --   82.26  15.00  60.00  174
 46  \w     30.00  56.00   0.50    0.05    --   18.00  60.00-148.96   52
 47  \w     34.00  60.00   0.50    0.05    --   22.00  58.00 171.40   52
 48  \w     38.00 122.00   0.50    0.05    --   71.44  15.00 120.00  168
 49  \w   -118.00 -83.00   0.50    0.05    --  -70.00 -54.00  -4.71   70
 50  \w     30.00  56.00   0.50    0.05    --   18.00  60.00  10.52   52
 51  \w   -126.00 -93.00   0.50    0.05    --  -79.50-120.00  88.88   66
 52  \w   -126.00 -93.00   0.50    0.05    --  -79.50-121.00 169.89   66
 53  \w     38.00 122.00   0.50    0.05    --   71.44  15.00 120.00  168
 54  \w     30.00  60.00   0.50    0.05    --   18.00  59.00 -72.22   60
 55  \w     40.00  90.00   0.50    0.05    --   82.26 -95.00  90.00  100
 56  \w   -126.00 -93.00   0.50    0.05    --  -79.50-120.00  22.77   66
 57  \w     40.00  90.00   0.50    0.05    --   82.26 -95.00  60.00  100
 58  \w     40.00  90.00   0.50    0.05    --   82.26 -95.00 120.00  100
 59  \w   -111.00 -76.00   0.50    0.05    --  -62.00 -48.00  50.40   70
;
_diffrn_measurement_device 'four-circle diffractometer'
_diffrn_measurement_device_type 'Rigaku XtaLAB Synergy-R'
_diffrn_measurement_method '\w scans'
_diffrn_orient_matrix_type
;
 CrysAlisPro convention (1999,Acta A55,543-557)
;
_diffrn_orient_matrix_UB_11 -0.1928817000
_diffrn_orient_matrix_UB_12 -0.0473767000
_diffrn_orient_matrix_UB_13 -0.0787346000
_diffrn_orient_matrix_UB_21 -0.0167884000
_diffrn_orient_matrix_UB_22 -0.1660070000
_diffrn_orient_matrix_UB_23 -0.0018893000
_diffrn_orient_matrix_UB_31 -0.1450056000
_diffrn_orient_matrix_UB_32 0.0215701000
_diffrn_orient_matrix_UB_33 0.0817777000
_diffrn_radiation_monochromator 'multi-layer mirror'
_diffrn_radiation_probe x-ray
_diffrn_radiation_type CuK\a
_diffrn_radiation_wavelength 1.54184
_diffrn_radiation_xray_symbol K-L~2,3~
_diffrn_reflns_av_R_equivalents 0.0497
_diffrn_reflns_av_unetI/netI 0.0252
_diffrn_reflns_Laue_measured_fraction_full 0.993
_diffrn_reflns_Laue_measured_fraction_max 0.966
_diffrn_reflns_limit_h_max 7
_diffrn_reflns_limit_h_min -8
_diffrn_reflns_limit_k_max 11
_diffrn_reflns_limit_k_min -11
_diffrn_reflns_limit_l_max 17
_diffrn_reflns_limit_l_min -17
_diffrn_reflns_number 19256
_diffrn_reflns_point_group_measured_fraction_full 0.993
_diffrn_reflns_point_group_measured_fraction_max 0.966
_diffrn_reflns_theta_full 67.684
_diffrn_reflns_theta_max 73.840
_diffrn_reflns_theta_min 3.257
_diffrn_source 'rotating-anode X-ray tube'
_diffrn_source_type 'PhotonJet-R X-ray Source'
_exptl_absorpt_coefficient_mu 0.610
_exptl_absorpt_correction_T_max 1.000
_exptl_absorpt_correction_T_min 0.686
_exptl_absorpt_correction_type gaussian
_exptl_absorpt_process_details
;
 CrysAlisPro 1.171.43.111a (Rigaku Oxford Diffraction, 2024) Numerical 
 absorption correction based on gaussian integration over a multifaceted 
 crystal model Empirical absorption correction using spherical harmonics, 
 implemented in SCALE3 ABSPACK scaling algorithm.
;
_exptl_crystal_colour colourless
_exptl_crystal_density_diffrn 1.264
_exptl_crystal_description block
_exptl_crystal_F_000 328
_exptl_crystal_preparation
;
 For data collection the crystal was immersed in a film of perfluoropolyether 
 oil, mounted on a polyimide loop and transferred to stream of cold nitrogen 
 (Oxford Cryostream 800).
;
_exptl_crystal_size_max 0.260
_exptl_crystal_size_mid 0.120
_exptl_crystal_size_min 0.100
_refine_diff_density_max 0.274
_refine_diff_density_min -0.249
_refine_diff_density_rms 0.046
_refine_ls_extinction_method none
_refine_ls_goodness_of_fit_ref 1.085
_refine_ls_hydrogen_treatment constr
_refine_ls_matrix_type full
_refine_ls_number_parameters 218
_refine_ls_number_reflns 3202
_refine_ls_number_restraints 0
_refine_ls_restrained_S_all 1.085
_refine_ls_R_factor_all 0.0480
_refine_ls_R_factor_gt 0.0438
_refine_ls_shift/su_max 0.000
_refine_ls_shift/su_mean 0.000
_refine_ls_structure_factor_coef Fsqd
_refine_ls_weighting_details
;
 w=1/[\s^2^(Fo^2^)+(0.0721P)^2^+0.1522P] where P=(Fo^2^+2Fc^2^)/3
;
_refine_ls_weighting_scheme calc
_refine_ls_wR_factor_gt 0.1194
_refine_ls_wR_factor_ref 0.1247
_reflns_Friedel_coverage 0.000
_reflns_number_gt 2811
_reflns_number_total 3202
_reflns_threshold_expression 'I > 2\s(I)'
_cod_data_source_file d5sc01500f2.cif
_cod_data_source_block 1-OMe
_cod_depositor_comments 'Adding full bibliography for 1574244--1574256.cif.'
_cod_database_code 1574250
_shelx_shelxl_version_number 2018/3
_shelx_space_group_comment
;
 The symmetry employed for this shelxl refinement is uniquely defined by the 
 following loop, which should always be used as a source of symmetry 
 information in preference to the above space-group names. They are only 
 intended as comments.
;
_shelx_estimated_absorpt_t_min 0.858
_shelx_estimated_absorpt_t_max 0.942

loop_
_space_group_symop_operation_xyz
'x, y, z'
'-x, -y, -z'

loop_
_atom_site_label
_atom_site_type_symbol
_atom_site_fract_x
_atom_site_fract_y
_atom_site_fract_z
_atom_site_U_iso_or_equiv
_atom_site_adp_type
_atom_site_occupancy
_atom_site_site_symmetry_order
_atom_site_calc_flag
_atom_site_refinement_flags_posn
_atom_site_refinement_flags_adp
_atom_site_refinement_flags_occupancy
_atom_site_disorder_assembly
_atom_site_disorder_group
N1_1 N 0.41818(16) 0.32353(11) 0.15927(7) 0.0242(2) Uani 1 1 d . . . . .
C1_1 C 0.3170(2) 0.49475(14) 0.08746(9) 0.0271(3) Uani 1 1 d . . . . .
H1_1 H 0.323749 0.540281 0.035609 0.033 Uiso 1 1 calc R U . . .
B1_1 B 0.3056(2) 0.36300(16) 0.24168(10) 0.0248(3) Uani 1 1 d . . . . .
N2_1 N 0.42643(17) 0.39202(12) 0.08386(8) 0.0272(3) Uani 1 1 d . . . . .
C2_1 C 0.1864(2) 0.54703(14) 0.16177(9) 0.0267(3) Uani 1 1 d . . . . .
C3_1 C 0.0712(2) 0.65743(15) 0.15579(10) 0.0328(3) Uani 1 1 d . . . . .
H3_1 H 0.078734 0.699022 0.102118 0.039 Uiso 1 1 calc R U . . .
C4_1 C -0.0524(2) 0.70479(17) 0.22802(11) 0.0397(3) Uani 1 1 d . . . . .
H4_1 H -0.130612 0.779144 0.224105 0.048 Uiso 1 1 calc R U . . .
C5_1 C -0.0635(2) 0.64389(17) 0.30727(11) 0.0379(3) Uani 1 1 d . . . . .
H5_1 H -0.149521 0.676858 0.356818 0.046 Uiso 1 1 calc R U . . .
C6_1 C 0.0499(2) 0.53617(15) 0.31374(10) 0.0307(3) Uani 1 1 d . . . . .
H6_1 H 0.042165 0.496493 0.368258 0.037 Uiso 1 1 calc R U . . .
C7_1 C 0.17648(19) 0.48430(13) 0.24114(9) 0.0257(3) Uani 1 1 d . . . . .
C1_2 C 0.54052(19) 0.20817(14) 0.14107(8) 0.0239(3) Uani 1 1 d . . . . .
C2_2 C 0.4554(2) 0.06420(14) 0.14564(9) 0.0272(3) Uani 1 1 d . . . . .
H2_2 H 0.317910 0.042243 0.163347 0.033 Uiso 1 1 calc R U . . .
C3_2 C 0.5724(2) -0.04730(15) 0.12421(9) 0.0302(3) Uani 1 1 d . . . . .
H3_2 H 0.514403 -0.145879 0.127081 0.036 Uiso 1 1 calc R U . . .
C4_2 C 0.7738(2) -0.01565(15) 0.09858(9) 0.0316(3) Uani 1 1 d . . . . .
H4_2 H 0.853466 -0.092249 0.083896 0.038 Uiso 1 1 calc R U . . .
C5_2 C 0.8578(2) 0.12822(16) 0.09456(9) 0.0305(3) Uani 1 1 d . . . . .
H5_2 H 0.995838 0.150346 0.077442 0.037 Uiso 1 1 calc R U . . .
C6_2 C 0.74161(19) 0.24035(15) 0.11536(9) 0.0272(3) Uani 1 1 d . . . . .
H6_2 H 0.799481 0.338689 0.112025 0.033 Uiso 1 1 calc R U . . .
C1_3 C 0.31616(19) 0.29023(13) 0.32820(9) 0.0250(3) Uani 1 1 d . . . . .
C2_3 C 0.1342(2) 0.20876(15) 0.35155(10) 0.0286(3) Uani 1 1 d . . . . .
H2_3 H 0.003798 0.195601 0.313058 0.034 Uiso 1 1 calc R U . . .
C3_3 C 0.1396(2) 0.14704(15) 0.42921(9) 0.0292(3) Uani 1 1 d . . . . .
H3_3 H 0.014897 0.089959 0.442364 0.035 Uiso 1 1 calc R U . . .
O1_3 O 0.31833(15) 0.10064(10) 0.56172(6) 0.0306(2) Uani 1 1 d . . . . .
C4_3 C 0.3284(2) 0.16895(13) 0.48789(9) 0.0258(3) Uani 1 1 d . . . . .
C5_3 C 0.5114(2) 0.25206(14) 0.46861(9) 0.0288(3) Uani 1 1 d . . . . .
H5_3 H 0.640157 0.269176 0.509301 0.035 Uiso 1 1 calc R U . . .
C6_3 C 0.5025(2) 0.30975(14) 0.38852(9) 0.0284(3) Uani 1 1 d . . . . .
H6_3 H 0.628182 0.364472 0.374489 0.034 Uiso 1 1 calc R U . . .
C7_3 C 0.4978(2) 0.13847(15) 0.63357(9) 0.0335(3) Uani 1 1 d . . . . .
H7A_3 H 0.471198 0.080907 0.680887 0.050 Uiso 1 1 calc R U . . .
H7B_3 H 0.525733 0.246773 0.668325 0.050 Uiso 1 1 calc R U . . .
H7C_3 H 0.619738 0.113728 0.600854 0.050 Uiso 1 1 calc R U . . .

loop_
_atom_site_aniso_label
_atom_site_aniso_U_11
_atom_site_aniso_U_22
_atom_site_aniso_U_33
_atom_site_aniso_U_23
_atom_site_aniso_U_13
_atom_site_aniso_U_12
N1_1 0.0266(5) 0.0260(5) 0.0227(5) 0.0120(4) 0.0048(4) 0.0037(4)
C1_1 0.0312(6) 0.0298(6) 0.0239(6) 0.0146(5) 0.0045(5) 0.0048(5)
B1_1 0.0246(7) 0.0262(7) 0.0236(7) 0.0098(5) 0.0026(5) 0.0009(5)
N2_1 0.0311(6) 0.0302(5) 0.0241(5) 0.0143(4) 0.0066(4) 0.0048(4)
C2_1 0.0285(6) 0.0261(6) 0.0262(6) 0.0106(5) 0.0029(5) 0.0029(5)
C3_1 0.0387(7) 0.0343(7) 0.0312(7) 0.0170(6) 0.0062(6) 0.0103(6)
C4_1 0.0462(8) 0.0405(8) 0.0420(8) 0.0184(7) 0.0111(7) 0.0216(7)
C5_1 0.0426(8) 0.0429(8) 0.0344(8) 0.0129(6) 0.0142(6) 0.0182(6)
C6_1 0.0349(7) 0.0344(7) 0.0262(7) 0.0129(5) 0.0073(5) 0.0082(5)
C7_1 0.0273(6) 0.0256(6) 0.0234(6) 0.0085(5) 0.0032(5) 0.0012(5)
C1_2 0.0266(6) 0.0289(6) 0.0170(5) 0.0079(5) 0.0025(4) 0.0063(5)
C2_2 0.0296(6) 0.0302(6) 0.0222(6) 0.0099(5) 0.0037(5) 0.0038(5)
C3_2 0.0395(7) 0.0292(6) 0.0234(6) 0.0100(5) 0.0028(5) 0.0075(5)
C4_2 0.0390(7) 0.0367(7) 0.0223(6) 0.0084(5) 0.0045(5) 0.0158(6)
C5_2 0.0275(6) 0.0425(7) 0.0228(6) 0.0099(5) 0.0041(5) 0.0095(5)
C6_2 0.0267(6) 0.0326(6) 0.0218(6) 0.0098(5) 0.0026(5) 0.0026(5)
C1_3 0.0299(6) 0.0256(6) 0.0218(6) 0.0092(5) 0.0069(5) 0.0070(5)
C2_3 0.0280(6) 0.0333(6) 0.0264(6) 0.0129(5) 0.0044(5) 0.0047(5)
C3_3 0.0306(7) 0.0319(6) 0.0276(7) 0.0138(5) 0.0075(5) 0.0035(5)
O1_3 0.0384(5) 0.0318(5) 0.0249(5) 0.0153(4) 0.0043(4) 0.0051(4)
C4_3 0.0359(7) 0.0241(6) 0.0202(6) 0.0093(5) 0.0074(5) 0.0077(5)
C5_3 0.0305(7) 0.0302(6) 0.0261(6) 0.0107(5) 0.0018(5) 0.0046(5)
C6_3 0.0294(6) 0.0298(6) 0.0282(7) 0.0127(5) 0.0074(5) 0.0038(5)
C7_3 0.0457(8) 0.0327(7) 0.0239(6) 0.0123(5) 0.0004(6) 0.0079(6)

loop_
_atom_type_symbol
_atom_type_description
_atom_type_scat_dispersion_real
_atom_type_scat_dispersion_imag
_atom_type_scat_source
C C 0.0181 0.0091 'International Tables Vol C Tables 4.2.6.8 and 6.1.1.4'
H H 0.0000 0.0000 'International Tables Vol C Tables 4.2.6.8 and 6.1.1.4'
B B 0.0090 0.0039 'International Tables Vol C Tables 4.2.6.8 and 6.1.1.4'
N N 0.0311 0.0180 'International Tables Vol C Tables 4.2.6.8 and 6.1.1.4'
O O 0.0492 0.0322 'International Tables Vol C Tables 4.2.6.8 and 6.1.1.4'

loop_
_exptl_crystal_face_index_h
_exptl_crystal_face_index_k
_exptl_crystal_face_index_l
_exptl_crystal_face_perp_dist
0 0 -1 0.0616
0 0 1 0.0577
-1 0 -2 0.0845
-2 0 1 0.1087
-1 0 -1 0.0894
1 0 0 0.1214
1 0 2 0.0791
0 -6 3 0.0379
2 3 -7 0.1142
3 -3 -6 0.1195
-1 -5 4 0.0411
0 6 -2 0.0441
-3 3 6 0.1055
-1 5 -6 0.0481
0 -5 7 0.0333
2 3 3 0.0679
-1 2 7 0.0597

loop_
_geom_angle_atom_site_label_1
_geom_angle_atom_site_label_2
_geom_angle_atom_site_label_3
_geom_angle
_geom_angle_site_symmetry_1
_geom_angle_site_symmetry_3
_geom_angle_publ_flag
N2_1 N1_1 B1_1 124.65(10) . . ?
N2_1 N1_1 C1_2 109.88(9) . . ?
B1_1 N1_1 C1_2 125.46(10) . . ?
N2_1 C1_1 C2_1 126.79(11) . . ?
N2_1 C1_1 H1_1 116.6 . . ?
C2_1 C1_1 H1_1 116.6 . . ?
N1_1 B1_1 C7_1 115.40(11) . . ?
N1_1 B1_1 C1_3 122.22(11) . . ?
C7_1 B1_1 C1_3 122.37(11) . . ?
C1_1 N2_1 N1_1 117.46(10) . . ?
C3_1 C2_1 C7_1 120.71(12) . . ?
C3_1 C2_1 C1_1 121.15(11) . . ?
C7_1 C2_1 C1_1 118.14(11) . . ?
C4_1 C3_1 C2_1 119.69(12) . . ?
C4_1 C3_1 H3_1 120.2 . . ?
C2_1 C3_1 H3_1 120.2 . . ?
C3_1 C4_1 C5_1 120.26(13) . . ?
C3_1 C4_1 H4_1 119.9 . . ?
C5_1 C4_1 H4_1 119.9 . . ?
C6_1 C5_1 C4_1 120.29(13) . . ?
C6_1 C5_1 H5_1 119.9 . . ?
C4_1 C5_1 H5_1 119.9 . . ?
C5_1 C6_1 C7_1 121.07(12) . . ?
C5_1 C6_1 H6_1 119.5 . . ?
C7_1 C6_1 H6_1 119.5 . . ?
C6_1 C7_1 C2_1 117.98(11) . . ?
C6_1 C7_1 B1_1 124.55(11) . . ?
C2_1 C7_1 B1_1 117.48(11) . . ?
C6_2 C1_2 C2_2 120.18(12) . . ?
C6_2 C1_2 N1_1 119.42(11) . . ?
C2_2 C1_2 N1_1 120.36(11) . . ?
C3_2 C2_2 C1_2 119.66(12) . . ?
C3_2 C2_2 H2_2 120.2 . . ?
C1_2 C2_2 H2_2 120.2 . . ?
C2_2 C3_2 C4_2 120.39(12) . . ?
C2_2 C3_2 H3_2 119.8 . . ?
C4_2 C3_2 H3_2 119.8 . . ?
C5_2 C4_2 C3_2 119.61(12) . . ?
C5_2 C4_2 H4_2 120.2 . . ?
C3_2 C4_2 H4_2 120.2 . . ?
C4_2 C5_2 C6_2 120.44(12) . . ?
C4_2 C5_2 H5_2 119.8 . . ?
C6_2 C5_2 H5_2 119.8 . . ?
C1_2 C6_2 C5_2 119.72(12) . . ?
C1_2 C6_2 H6_2 120.1 . . ?
C5_2 C6_2 H6_2 120.1 . . ?
C6_3 C1_3 C2_3 116.88(11) . . ?
C6_3 C1_3 B1_1 122.09(11) . . ?
C2_3 C1_3 B1_1 120.94(11) . . ?
C3_3 C2_3 C1_3 121.75(12) . . ?
C3_3 C2_3 H2_3 119.1 . . ?
C1_3 C2_3 H2_3 119.1 . . ?
C2_3 C3_3 C4_3 119.75(11) . . ?
C2_3 C3_3 H3_3 120.1 . . ?
C4_3 C3_3 H3_3 120.1 . . ?
C4_3 O1_3 C7_3 117.72(10) . . ?
O1_3 C4_3 C3_3 115.34(11) . . ?
O1_3 C4_3 C5_3 124.37(11) . . ?
C3_3 C4_3 C5_3 120.27(11) . . ?
C4_3 C5_3 C6_3 118.79(12) . . ?
C4_3 C5_3 H5_3 120.6 . . ?
C6_3 C5_3 H5_3 120.6 . . ?
C5_3 C6_3 C1_3 122.52(11) . . ?
C5_3 C6_3 H6_3 118.7 . . ?
C1_3 C6_3 H6_3 118.7 . . ?
O1_3 C7_3 H7A_3 109.5 . . ?
O1_3 C7_3 H7B_3 109.5 . . ?
H7A_3 C7_3 H7B_3 109.5 . . ?
O1_3 C7_3 H7C_3 109.5 . . ?
H7A_3 C7_3 H7C_3 109.5 . . ?
H7B_3 C7_3 H7C_3 109.5 . . ?

loop_
_geom_bond_atom_site_label_1
_geom_bond_atom_site_label_2
_geom_bond_distance
_geom_bond_site_symmetry_2
_geom_bond_publ_flag
N1_1 N2_1 1.3958(13) . ?
N1_1 B1_1 1.4225(18) . ?
N1_1 C1_2 1.4402(16) . ?
C1_1 N2_1 1.2958(16) . ?
C1_1 C2_1 1.4386(18) . ?
C1_1 H1_1 0.9500 . ?
B1_1 C7_1 1.5402(18) . ?
B1_1 C1_3 1.5694(17) . ?
C2_1 C3_1 1.4074(18) . ?
C2_1 C7_1 1.4119(16) . ?
C3_1 C4_1 1.375(2) . ?
C3_1 H3_1 0.9500 . ?
C4_1 C5_1 1.3997(19) . ?
C4_1 H4_1 0.9500 . ?
C5_1 C6_1 1.3797(19) . ?
C5_1 H5_1 0.9500 . ?
C6_1 C7_1 1.4025(18) . ?
C6_1 H6_1 0.9500 . ?
C1_2 C6_2 1.3880(17) . ?
C1_2 C2_2 1.3897(17) . ?
C2_2 C3_2 1.3876(18) . ?
C2_2 H2_2 0.9500 . ?
C3_2 C4_2 1.3889(19) . ?
C3_2 H3_2 0.9500 . ?
C4_2 C5_2 1.3847(19) . ?
C4_2 H4_2 0.9500 . ?
C5_2 C6_2 1.3884(18) . ?
C5_2 H5_2 0.9500 . ?
C6_2 H6_2 0.9500 . ?
C1_3 C6_3 1.3944(17) . ?
C1_3 C2_3 1.4037(17) . ?
C2_3 C3_3 1.3849(17) . ?
C2_3 H2_3 0.9500 . ?
C3_3 C4_3 1.3910(18) . ?
C3_3 H3_3 0.9500 . ?
O1_3 C4_3 1.3747(13) . ?
O1_3 C7_3 1.4260(16) . ?
C4_3 C5_3 1.3915(18) . ?
C5_3 C6_3 1.3938(17) . ?
C5_3 H5_3 0.9500 . ?
C6_3 H6_3 0.9500 . ?
C7_3 H7A_3 0.9800 . ?
C7_3 H7B_3 0.9800 . ?
C7_3 H7C_3 0.9800 . ?

loop_
_geom_torsion_atom_site_label_1
_geom_torsion_atom_site_label_2
_geom_torsion_atom_site_label_3
_geom_torsion_atom_site_label_4
_geom_torsion
_geom_torsion_site_symmetry_1
_geom_torsion_site_symmetry_2
_geom_torsion_site_symmetry_3
_geom_torsion_site_symmetry_4
_geom_torsion_publ_flag
N2_1 N1_1 B1_1 C7_1 3.52(17) . . . . ?
C1_2 N1_1 B1_1 C7_1 -176.66(10) . . . . ?
N2_1 N1_1 B1_1 C1_3 -175.27(10) . . . . ?
C1_2 N1_1 B1_1 C1_3 4.55(19) . . . . ?
C2_1 C1_1 N2_1 N1_1 0.15(19) . . . . ?
B1_1 N1_1 N2_1 C1_1 -2.81(17) . . . . ?
C1_2 N1_1 N2_1 C1_1 177.35(10) . . . . ?
N2_1 C1_1 C2_1 C3_1 -178.48(12) . . . . ?
N2_1 C1_1 C2_1 C7_1 1.4(2) . . . . ?
C7_1 C2_1 C3_1 C4_1 0.0(2) . . . . ?
C1_1 C2_1 C3_1 C4_1 179.91(13) . . . . ?
C2_1 C3_1 C4_1 C5_1 0.1(2) . . . . ?
C3_1 C4_1 C5_1 C6_1 0.2(2) . . . . ?
C4_1 C5_1 C6_1 C7_1 -0.7(2) . . . . ?
C5_1 C6_1 C7_1 C2_1 0.77(19) . . . . ?
C5_1 C6_1 C7_1 B1_1 -179.08(12) . . . . ?
C3_1 C2_1 C7_1 C6_1 -0.45(18) . . . . ?
C1_1 C2_1 C7_1 C6_1 179.65(11) . . . . ?
C3_1 C2_1 C7_1 B1_1 179.41(11) . . . . ?
C1_1 C2_1 C7_1 B1_1 -0.49(17) . . . . ?
N1_1 B1_1 C7_1 C6_1 178.12(11) . . . . ?
C1_3 B1_1 C7_1 C6_1 -3.09(19) . . . . ?
N1_1 B1_1 C7_1 C2_1 -1.73(17) . . . . ?
C1_3 B1_1 C7_1 C2_1 177.06(11) . . . . ?
N2_1 N1_1 C1_2 C6_2 47.45(14) . . . . ?
B1_1 N1_1 C1_2 C6_2 -132.39(13) . . . . ?
N2_1 N1_1 C1_2 C2_2 -130.21(11) . . . . ?
B1_1 N1_1 C1_2 C2_2 49.95(17) . . . . ?
C6_2 C1_2 C2_2 C3_2 -0.11(18) . . . . ?
N1_1 C1_2 C2_2 C3_2 177.53(10) . . . . ?
C1_2 C2_2 C3_2 C4_2 0.20(18) . . . . ?
C2_2 C3_2 C4_2 C5_2 0.05(19) . . . . ?
C3_2 C4_2 C5_2 C6_2 -0.39(19) . . . . ?
C2_2 C1_2 C6_2 C5_2 -0.23(18) . . . . ?
N1_1 C1_2 C6_2 C5_2 -177.89(10) . . . . ?
C4_2 C5_2 C6_2 C1_2 0.48(18) . . . . ?
N1_1 B1_1 C1_3 C6_3 63.32(17) . . . . ?
C7_1 B1_1 C1_3 C6_3 -115.39(14) . . . . ?
N1_1 B1_1 C1_3 C2_3 -120.18(14) . . . . ?
C7_1 B1_1 C1_3 C2_3 61.11(17) . . . . ?
C6_3 C1_3 C2_3 C3_3 -1.65(19) . . . . ?
B1_1 C1_3 C2_3 C3_3 -178.32(12) . . . . ?
C1_3 C2_3 C3_3 C4_3 1.8(2) . . . . ?
C7_3 O1_3 C4_3 C3_3 -170.25(11) . . . . ?
C7_3 O1_3 C4_3 C5_3 11.34(18) . . . . ?
C2_3 C3_3 C4_3 O1_3 -178.70(11) . . . . ?
C2_3 C3_3 C4_3 C5_3 -0.22(19) . . . . ?
O1_3 C4_3 C5_3 C6_3 177.00(11) . . . . ?
C3_3 C4_3 C5_3 C6_3 -1.34(19) . . . . ?
C4_3 C5_3 C6_3 C1_3 1.45(19) . . . . ?
C2_3 C1_3 C6_3 C5_3 0.02(19) . . . . ?
B1_1 C1_3 C6_3 C5_3 176.65(12) . . . . ?
